data_7234584
loop_
_publ_author_name
'Liang Li'
'Qiang Chen'
'Zhigang Niu'
'Xinhui Zhou'
'Tao Yang'
'Wei Huang'

_publ_section_title
;
 Lanthanide metal-organic frameworks assembled from a fluorene-based
 ligand: selective sensing of Pb2+ and Fe3+ ions
;
_journal_name_full 'Journal of Materials Chemistry C'
_journal_page_first 1900
_journal_page_last 1905
_journal_paper_doi 10.1039/C5TC04320D
_journal_volume 4
_journal_year 2016
_chemical_formula_moiety 'C118 H108 N4 O28 Gd4, 15(H2O)'
_chemical_formula_sum 'C118 H138 Gd4 N4 O43'
_chemical_formula_weight 2929.32
_space_group_IT_number 2
_space_group_name_Hall '-P 1'
_space_group_name_H-M_alt 'P -1'
_symmetry_cell_setting triclinic
_symmetry_space_group_name_H-M 'P -1'
_atom_sites_solution_hydrogens geom
_atom_sites_solution_primary direct
_atom_sites_solution_secondary difmap
_cell_angle_alpha 76.328(3)
_cell_angle_beta 76.214(3)
_cell_angle_gamma 66.917(3)
_cell_formula_units_Z 1
_cell_length_a 11.4957(4)
_cell_length_b 13.6804(4)
_cell_length_c 23.9693(8)
_cell_measurement_reflns_used 1873
_cell_measurement_temperature 293(2)
_cell_measurement_theta_max 20.1
_cell_measurement_theta_min 2.0
_cell_volume 3324.5(2)
_computing_cell_refinement SMART
_computing_data_collection 'SMART (Bruker, 2000)'
_computing_data_reduction 'SAINT (Bruker, 2000)'
_computing_molecular_graphics SHELXTL
_computing_publication_material SHELXTL
_computing_structure_refinement SHELXTL
_computing_structure_solution 'SHELXTL (Bruker, 2000)'
_diffrn_ambient_temperature 293(2)
_diffrn_measured_fraction_theta_full 0.999
_diffrn_measured_fraction_theta_max 0.999
_diffrn_measurement_device_type 'Bruker Smart Aepex CCD'
_diffrn_measurement_method 'phi and omega scans'
_diffrn_radiation_monochromator graphite
_diffrn_radiation_source 'fine-focus sealed tube'
_diffrn_radiation_type MoK\a
_diffrn_radiation_wavelength 0.71073
_diffrn_reflns_av_R_equivalents 0.0512
_diffrn_reflns_av_sigmaI/netI 0.0843
_diffrn_reflns_limit_h_max 13
_diffrn_reflns_limit_h_min -11
_diffrn_reflns_limit_k_max 16
_diffrn_reflns_limit_k_min -16
_diffrn_reflns_limit_l_max 28
_diffrn_reflns_limit_l_min -28
_diffrn_reflns_number 25537
_diffrn_reflns_theta_full 25.00
_diffrn_reflns_theta_max 25.00
_diffrn_reflns_theta_min 2.21
_exptl_absorpt_coefficient_mu 2.049
_exptl_absorpt_correction_T_max 0.7911
_exptl_absorpt_correction_T_min 0.7624
_exptl_absorpt_correction_type multi-scan
_exptl_absorpt_process_details 'SADABS; Bruker, 2000'
_exptl_crystal_colour whiteless
_exptl_crystal_density_diffrn 1.463
_exptl_crystal_density_method 'not measured'
_exptl_crystal_description block
_exptl_crystal_F_000 1474
_exptl_crystal_size_max 0.14
_exptl_crystal_size_mid 0.13
_exptl_crystal_size_min 0.12
_refine_diff_density_max 1.497
_refine_diff_density_min -1.155
_refine_diff_density_rms 0.123
_refine_ls_extinction_method none
_refine_ls_goodness_of_fit_ref 1.030
_refine_ls_hydrogen_treatment constr
_refine_ls_matrix_type full
_refine_ls_number_parameters 777
_refine_ls_number_reflns 11710
_refine_ls_number_restraints 27
_refine_ls_restrained_S_all 1.039
_refine_ls_R_factor_all 0.0781
_refine_ls_R_factor_gt 0.0455
_refine_ls_shift/su_max 0.001
_refine_ls_shift/su_mean 0.000
_refine_ls_structure_factor_coef Fsqd
_refine_ls_weighting_details 'calc w=1/[\s^2^(Fo^2^)+(0.0543P)^2^+0.0000P] where P=(Fo^2^+2Fc^2^)/3'
_refine_ls_weighting_scheme calc
_refine_ls_wR_factor_gt 0.1085
_refine_ls_wR_factor_ref 0.1189
_reflns_number_gt 8215
_reflns_number_total 11710
_reflns_threshold_expression >2sigma(I)
_cod_data_source_file J-Mater-Chem-C-2016-4-1900.cif
_cod_data_source_block gd
_cod_depositor_comments
;
The following automatic conversions were performed:

data item '_symmetry_cell_setting' value 'Triclinic' was changed to
'triclinic' in accordance with the built-in table derived from the
CIF Core dictionary named 'cif_core.dic' version 2.4.5 last updated
on 2014-11-21.

Automatic conversion script
Id: cif_fix_values 6909 2019-04-08 15:41:33Z antanas 
;
_cod_original_cell_volume 3324.48(19)
_cod_original_sg_symbol_H-M P-1
_cod_database_code 7234584

loop_
_symmetry_equiv_pos_as_xyz
'x, y, z'
'-x, -y, -z'

loop_
_atom_site_label
_atom_site_type_symbol
_atom_site_fract_x
_atom_site_fract_y
_atom_site_fract_z
_atom_site_U_iso_or_equiv
_atom_site_adp_type
_atom_site_occupancy
_atom_site_symmetry_multiplicity
_atom_site_calc_flag
_atom_site_refinement_flags
_atom_site_disorder_assembly
_atom_site_disorder_group
Gd1 Gd 0.64066(3) 0.29881(2) 0.482698(13) 0.02253(10) Uani 1 1 d . . .
Gd2 Gd 0.81596(3) -0.40190(3) 0.038273(14) 0.03074(12) Uani 1 1 d DU . .
C1 C 0.8744(8) 0.5006(6) 0.9230(3) 0.043(2) Uani 1 1 d . . .
C2 C 0.8487(7) 0.4730(6) 0.8713(3) 0.0381(18) Uani 1 1 d . . .
C3 C 0.9299(7) 0.3816(6) 0.8495(3) 0.042(2) Uani 1 1 d . . .
H3 H 1.0017 0.3377 0.8665 0.051 Uiso 1 1 calc R . .
C4 C 0.9067(7) 0.3535(6) 0.8024(3) 0.042(2) Uani 1 1 d . . .
H4 H 0.9622 0.2908 0.7881 0.050 Uiso 1 1 calc R . .
C5 C 0.8003(6) 0.4193(6) 0.7770(3) 0.0325(17) Uani 1 1 d . . .
C6 C 0.7542(6) 0.4132(5) 0.7263(3) 0.0311(16) Uani 1 1 d . . .
C7 C 0.8032(7) 0.3383(6) 0.6886(3) 0.0377(19) Uani 1 1 d . . .
H7 H 0.8746 0.2767 0.6951 0.045 Uiso 1 1 calc R . .
C8 C 0.7437(7) 0.3571(6) 0.6412(3) 0.0394(19) Uani 1 1 d . . .
H8 H 0.7757 0.3073 0.6157 0.047 Uiso 1 1 calc R . .
C9 C 0.6382(6) 0.4479(5) 0.6309(3) 0.0280(16) Uani 1 1 d . . .
C10 C 0.5797(7) 0.4709(5) 0.5780(3) 0.0311(16) Uani 1 1 d . . .
C11 C 0.5867(6) 0.5219(6) 0.6701(3) 0.0326(17) Uani 1 1 d . . .
H11 H 0.5135 0.5821 0.6644 0.039 Uiso 1 1 calc R . .
C12 C 0.6450(6) 0.5047(6) 0.7170(3) 0.0324(17) Uani 1 1 d . . .
C13 C 0.6111(6) 0.5757(6) 0.7626(3) 0.0374(19) Uani 1 1 d . . .
C14 C 0.4781(7) 0.5882(8) 0.7975(4) 0.073(3) Uani 1 1 d . . .
H14A H 0.4157 0.6254 0.7721 0.087 Uiso 1 1 d R . .
H14B H 0.4614 0.6290 0.8279 0.087 Uiso 1 1 d R . .
H14C H 0.4732 0.5186 0.8143 0.087 Uiso 1 1 d R . .
C15 C 0.6181(9) 0.6881(7) 0.7347(4) 0.066(3) Uani 1 1 d . . .
H15A H 0.6992 0.6798 0.7098 0.079 Uiso 1 1 d R . .
H15B H 0.6093 0.7272 0.7648 0.079 Uiso 1 1 d R . .
H15C H 0.5501 0.7270 0.7123 0.079 Uiso 1 1 d R . .
C16 C 0.7168(6) 0.5128(6) 0.7995(3) 0.0337(17) Uani 1 1 d . . .
C17 C 0.7412(7) 0.5390(6) 0.8461(3) 0.042(2) Uani 1 1 d . . .
H17 H 0.6858 0.6011 0.8610 0.050 Uiso 1 1 calc R . .
C18 C 1.0262(7) -0.3382(6) 0.9258(3) 0.0378(18) Uani 1 1 d . . .
C19 C 1.0155(6) -0.2753(6) 0.8657(3) 0.0348(18) Uani 1 1 d . . .
C20 C 1.1153(7) -0.3059(6) 0.8201(3) 0.0388(19) Uani 1 1 d . . .
H20 H 1.1900 -0.3637 0.8273 0.047 Uiso 1 1 calc R . .
C21 C 1.1048(7) -0.2511(6) 0.7635(3) 0.0392(19) Uani 1 1 d . . .
H21 H 1.1721 -0.2717 0.7331 0.047 Uiso 1 1 calc R . .
C22 C 0.9937(6) -0.1661(5) 0.7530(3) 0.0302(16) Uani 1 1 d . . .
C23 C 0.9538(6) -0.0962(5) 0.6990(3) 0.0289(16) Uani 1 1 d . . .
C24 C 1.0164(6) -0.0967(6) 0.6425(3) 0.0362(18) Uani 1 1 d . . .
H24 H 1.0971 -0.1480 0.6335 0.043 Uiso 1 1 calc R . .
C25 C 0.9578(6) -0.0205(5) 0.5996(3) 0.0336(17) Uani 1 1 d . . .
H25 H 1.0008 -0.0187 0.5614 0.040 Uiso 1 1 calc R . .
C26 C 0.8331(6) 0.0558(5) 0.6121(3) 0.0321(17) Uani 1 1 d . . .
C27 C 0.7679(6) 0.1369(5) 0.5659(3) 0.0306(16) Uani 1 1 d . . .
C28 C 0.7709(6) 0.0548(6) 0.6690(3) 0.0330(17) Uani 1 1 d . . .
H28 H 0.6891 0.1044 0.6781 0.040 Uiso 1 1 calc R . .
C29 C 0.8314(6) -0.0204(6) 0.7119(3) 0.0324(17) Uani 1 1 d . . .
C30 C 0.7794(6) -0.0375(6) 0.7779(3) 0.0361(18) Uani 1 1 d . . .
C31 C 0.6595(7) -0.0670(8) 0.7885(4) 0.062(3) Uani 1 1 d . . .
H31A H 0.6748 -0.1221 0.7663 0.074 Uiso 1 1 d R . .
H31B H 0.5889 -0.0044 0.7768 0.074 Uiso 1 1 d R . .
H31C H 0.6395 -0.0929 0.8291 0.074 Uiso 1 1 d R . .
C32 C 0.7512(8) 0.0629(7) 0.8042(3) 0.060(3) Uani 1 1 d . . .
H32A H 0.7355 0.0460 0.8459 0.072 Uiso 1 1 d R . .
H32B H 0.6771 0.1197 0.7911 0.072 Uiso 1 1 d R . .
H32C H 0.8236 0.0858 0.7922 0.072 Uiso 1 1 d R . .
C33 C 0.8941(7) -0.1333(5) 0.7990(3) 0.0340(17) Uani 1 1 d . . .
C34 C 0.9045(7) -0.1888(6) 0.8553(3) 0.0396(19) Uani 1 1 d . . .
H34 H 0.8375 -0.1680 0.8857 0.047 Uiso 1 1 calc R . .
C35 C 0.6190(6) 0.1615(5) 0.4185(3) 0.0303(16) Uani 1 1 d . . .
C36 C 0.6167(6) 0.0826(5) 0.3850(3) 0.0286(16) Uani 1 1 d . . .
C37 C 0.5538(7) 0.0101(6) 0.4112(3) 0.0363(18) Uani 1 1 d . . .
H37 H 0.5104 0.0134 0.4491 0.044 Uiso 1 1 calc R . .
C38 C 0.5542(7) -0.0662(6) 0.3822(3) 0.0367(18) Uani 1 1 d . . .
H38 H 0.5130 -0.1146 0.4004 0.044 Uiso 1 1 calc R . .
C39 C 0.6178(6) -0.0684(5) 0.3252(3) 0.0291(16) Uani 1 1 d . . .
C40 C 0.6366(6) -0.1388(5) 0.2834(3) 0.0307(16) Uani 1 1 d . . .
C41 C 0.5955(7) -0.2231(6) 0.2880(3) 0.0385(18) Uani 1 1 d . . .
H41 H 0.5471 -0.2445 0.3223 0.046 Uiso 1 1 calc R . .
C42 C 0.6281(7) -0.2754(6) 0.2402(3) 0.0411(19) Uani 1 1 d . . .
H42 H 0.6009 -0.3322 0.2427 0.049 Uiso 1 1 calc R . .
C43 C 0.7004(7) -0.2448(6) 0.1888(3) 0.0352(17) Uani 1 1 d . . .
C44 C 0.7362(7) -0.3018(6) 0.1370(3) 0.0393(19) Uani 1 1 d . . .
C45 C 0.7392(6) -0.1602(6) 0.1851(3) 0.0347(17) Uani 1 1 d . . .
H45 H 0.7861 -0.1381 0.1505 0.042 Uiso 1 1 calc R . .
C46 C 0.7090(6) -0.1071(5) 0.2323(3) 0.0307(16) Uani 1 1 d . . .
C47 C 0.7461(6) -0.0149(5) 0.2373(3) 0.0299(16) Uani 1 1 d . . .
C48 C 0.6963(8) 0.0849(6) 0.1922(3) 0.048(2) Uani 1 1 d . . .
H48A H 0.7285 0.0664 0.1538 0.058 Uiso 1 1 d R . .
H48B H 0.7248 0.1399 0.1959 0.058 Uiso 1 1 d R . .
H48C H 0.6043 0.1110 0.1986 0.058 Uiso 1 1 d R . .
C49 C 0.8915(7) -0.0496(7) 0.2332(4) 0.051(2) Uani 1 1 d . . .
H49A H 0.9233 -0.1156 0.2592 0.061 Uiso 1 1 d R . .
H49B H 0.9104 0.0057 0.2434 0.061 Uiso 1 1 d R . .
H49C H 0.9320 -0.0600 0.1940 0.061 Uiso 1 1 d R . .
C50 C 0.6807(6) 0.0050(5) 0.2989(3) 0.0288(16) Uani 1 1 d . . .
C51 C 0.6789(6) 0.0796(5) 0.3284(3) 0.0291(16) Uani 1 1 d . . .
H51 H 0.7197 0.1283 0.3103 0.035 Uiso 1 1 calc R . .
C52 C 0.9233(9) 0.4342(9) 0.4619(6) 0.099(4) Uani 1 1 d U . .
H52A H 1.0043 0.4421 0.4448 0.119 Uiso 1 1 d R . .
H52B H 0.9359 0.3727 0.4922 0.119 Uiso 1 1 d R . .
H52C H 0.8667 0.4976 0.4780 0.119 Uiso 1 1 d R . .
C53 C 0.8643(9) 0.4171(8) 0.4140(5) 0.068(2) Uani 1 1 d U . .
C54 C 0.9428(17) 0.5520(12) 0.3506(7) 0.191(9) Uani 1 1 d U . .
H54A H 0.8908 0.6145 0.3278 0.230 Uiso 1 1 d R . .
H54B H 1.0248 0.5212 0.3276 0.230 Uiso 1 1 d R . .
H54C H 0.9544 0.5722 0.3841 0.230 Uiso 1 1 d R . .
C55 C 0.8159(18) 0.4565(12) 0.3247(6) 0.158(6) Uani 1 1 d U . .
H55A H 0.7275 0.4695 0.3413 0.190 Uiso 1 1 d R . .
H55B H 0.8560 0.3841 0.3164 0.190 Uiso 1 1 d R . .
H55C H 0.8213 0.5062 0.2893 0.190 Uiso 1 1 d R . .
C56 C 0.1171(10) 0.1714(9) 0.5803(6) 0.108(5) Uani 1 1 d D . .
H56A H 0.0626 0.2209 0.6064 0.129 Uiso 1 1 calc R . .
H56B H 0.1778 0.1118 0.6009 0.129 Uiso 1 1 calc R . .
H56C H 0.0660 0.1455 0.5654 0.129 Uiso 1 1 calc R . .
C57 C 0.1877(14) 0.2279(16) 0.5306(8) 0.190(14) Uani 1 1 d D . .
C58 C 0.2782(10) 0.2748(11) 0.4313(5) 0.106(5) Uani 1 1 d . . .
H58A H 0.3382 0.2939 0.4443 0.128 Uiso 1 1 d R . .
H58B H 0.2142 0.3390 0.4157 0.128 Uiso 1 1 d R . .
H58C H 0.3226 0.2305 0.4016 0.128 Uiso 1 1 d R . .
C59 C 0.1763(14) 0.1264(13) 0.4664(9) 0.194(10) Uani 1 1 d . . .
H59A H 0.1801 0.0694 0.4990 0.233 Uiso 1 1 calc R . .
H59B H 0.2346 0.0977 0.4332 0.233 Uiso 1 1 calc R . .
H59C H 0.0907 0.1584 0.4576 0.233 Uiso 1 1 calc R . .
N1 N 0.2171(13) 0.2193(13) 0.4826(9) 0.165(7) Uani 1 1 d D . .
N2 N 0.8828(11) 0.4719(8) 0.3697(5) 0.114(4) Uani 1 1 d U . .
O1 O 0.7794(5) 0.5619(5) 0.9528(2) 0.0566(16) Uani 1 1 d . . .
O2 O 0.9849(5) 0.4634(4) 0.9346(2) 0.0500(14) Uani 1 1 d . . .
O3 O 0.4689(5) 0.5427(4) 0.57593(19) 0.0446(14) Uani 1 1 d . . .
O4 O 0.6432(4) 0.4190(4) 0.53689(18) 0.0317(11) Uani 1 1 d . . .
O5 O 0.9289(5) -0.3122(4) 0.9645(2) 0.0519(15) Uani 1 1 d . . .
O6 O 1.1309(5) -0.4136(4) 0.9334(2) 0.0412(13) Uani 1 1 d . . .
O7 O 0.6533(4) 0.1954(4) 0.57847(19) 0.0312(11) Uani 1 1 d . . .
O8 O 0.8264(4) 0.1476(4) 0.5139(2) 0.0435(14) Uani 1 1 d . . .
O9 O 0.5698(5) 0.1592(4) 0.47175(19) 0.0432(13) Uani 1 1 d . . .
O10 O 0.6697(4) 0.2307(4) 0.3933(2) 0.0371(12) Uani 1 1 d . . .
O11 O 0.7216(6) -0.3891(5) 0.1420(2) 0.0564(16) Uani 1 1 d . . .
O12 O 0.7841(6) -0.2583(4) 0.0888(2) 0.0519(15) Uani 1 1 d . . .
O13 O 0.4216(4) 0.3587(4) 0.5347(2) 0.0444(13) Uani 1 1 d . . .
O14 O 0.8081(5) 0.3523(4) 0.4283(2) 0.0463(13) Uani 1 1 d U . .
O15 O 0.2239(7) 0.3041(7) 0.5396(5) 0.101(3) Uani 1 1 d . . .
O16 O 0.468(4) 0.554(3) 0.0023(18) 0.260(16) Uani 0.50 1 d PU . .
O17 O 0.581(3) 0.9624(19) 0.0359(14) 0.244(15) Uani 0.50 1 d P . .
O18 O 0.4182(13) 0.6978(15) 0.0641(14) 0.46(2) Uani 1 1 d . . .
O19 O 0.5956(9) -0.4214(12) 0.0582(6) 0.189(5) Uani 1 1 d DU . .
O20 O 0.6235(11) -0.2643(12) 0.0154(5) 0.261(10) Uani 1 1 d . . .
O21 O 0.965(3) 0.946(2) 0.005(2) 0.51(2) Uani 1 1 d . . .
O22 O 0.520(2) 0.827(3) 0.9532(10) 0.68(4) Uani 1 1 d . . .
O23 O 0.281(2) 0.718(3) 0.0156(12) 0.215(13) Uani 0.50 1 d P . .

loop_
_atom_site_aniso_label
_atom_site_aniso_U_11
_atom_site_aniso_U_22
_atom_site_aniso_U_33
_atom_site_aniso_U_23
_atom_site_aniso_U_13
_atom_site_aniso_U_12
Gd1 0.02697(18) 0.02197(19) 0.02150(18) -0.00881(13) -0.00778(14) -0.00646(14)
Gd2 0.0434(2) 0.0267(2) 0.02246(19) -0.01009(15) -0.01547(16) -0.00351(16)
C1 0.062(5) 0.042(5) 0.035(4) -0.014(4) -0.024(4) -0.013(4)
C2 0.036(4) 0.052(5) 0.029(4) -0.019(3) -0.010(3) -0.009(4)
C3 0.037(4) 0.053(5) 0.038(4) -0.015(4) -0.026(4) -0.002(4)
C4 0.044(4) 0.041(5) 0.035(4) -0.021(3) -0.018(3) 0.006(3)
C5 0.035(4) 0.039(4) 0.026(4) -0.014(3) -0.017(3) -0.004(3)
C6 0.036(4) 0.034(4) 0.025(4) -0.011(3) -0.011(3) -0.008(3)
C7 0.043(4) 0.033(4) 0.035(4) -0.012(3) -0.027(3) 0.005(3)
C8 0.053(4) 0.030(4) 0.033(4) -0.020(3) -0.017(4) 0.002(3)
C9 0.037(4) 0.034(4) 0.021(3) -0.011(3) -0.015(3) -0.011(3)
C10 0.046(4) 0.028(4) 0.030(4) -0.008(3) -0.018(3) -0.015(3)
C11 0.032(4) 0.034(4) 0.032(4) -0.014(3) -0.017(3) 0.000(3)
C12 0.033(4) 0.042(4) 0.023(4) -0.015(3) -0.015(3) -0.003(3)
C13 0.033(4) 0.046(5) 0.032(4) -0.022(3) -0.018(3) 0.003(3)
C14 0.045(5) 0.105(8) 0.054(6) -0.043(5) -0.028(4) 0.016(5)
C15 0.087(7) 0.049(6) 0.066(6) -0.025(5) -0.043(5) -0.002(5)
C16 0.027(4) 0.045(5) 0.028(4) -0.014(3) -0.015(3) -0.002(3)
C17 0.050(4) 0.045(5) 0.027(4) -0.022(3) -0.019(3) 0.004(4)
C18 0.050(5) 0.024(4) 0.044(5) -0.002(3) -0.022(4) -0.012(4)
C19 0.037(4) 0.034(4) 0.032(4) -0.006(3) -0.005(3) -0.011(3)
C20 0.034(4) 0.031(4) 0.048(5) -0.002(3) -0.015(4) -0.006(3)
C21 0.033(4) 0.038(4) 0.035(4) -0.004(3) -0.004(3) -0.003(3)
C22 0.031(4) 0.023(4) 0.037(4) -0.002(3) -0.004(3) -0.011(3)
C23 0.028(3) 0.031(4) 0.023(3) -0.005(3) -0.003(3) -0.006(3)
C24 0.025(3) 0.037(4) 0.040(4) -0.006(3) -0.006(3) -0.004(3)
C25 0.037(4) 0.035(4) 0.025(4) -0.008(3) -0.001(3) -0.010(3)
C26 0.033(4) 0.033(4) 0.034(4) -0.001(3) -0.010(3) -0.016(3)
C27 0.039(4) 0.030(4) 0.032(4) -0.011(3) -0.009(3) -0.018(3)
C28 0.027(4) 0.035(4) 0.033(4) -0.004(3) -0.011(3) -0.004(3)
C29 0.031(4) 0.039(4) 0.026(4) -0.001(3) -0.005(3) -0.013(3)
C30 0.033(4) 0.041(4) 0.026(4) -0.005(3) -0.006(3) -0.004(3)
C31 0.041(5) 0.081(7) 0.056(6) 0.014(5) -0.015(4) -0.025(4)
C32 0.064(5) 0.054(6) 0.040(5) -0.015(4) -0.004(4) 0.004(4)
C33 0.041(4) 0.032(4) 0.029(4) -0.005(3) -0.008(3) -0.011(3)
C34 0.045(4) 0.036(4) 0.034(4) -0.007(3) -0.009(3) -0.009(4)
C35 0.033(4) 0.023(4) 0.035(4) -0.014(3) -0.012(3) -0.001(3)
C36 0.034(4) 0.031(4) 0.027(4) -0.012(3) -0.009(3) -0.012(3)
C37 0.043(4) 0.044(5) 0.028(4) -0.017(3) 0.006(3) -0.023(4)
C38 0.046(4) 0.040(4) 0.032(4) -0.014(3) 0.006(3) -0.025(4)
C39 0.036(4) 0.025(4) 0.036(4) -0.015(3) -0.006(3) -0.015(3)
C40 0.029(4) 0.034(4) 0.033(4) -0.017(3) -0.005(3) -0.008(3)
C41 0.046(4) 0.044(5) 0.034(4) -0.017(3) 0.001(3) -0.024(4)
C42 0.051(5) 0.033(4) 0.049(5) -0.016(4) -0.008(4) -0.021(4)
C43 0.039(4) 0.038(4) 0.032(4) -0.015(3) -0.009(3) -0.009(3)
C44 0.048(4) 0.033(4) 0.041(5) -0.018(4) -0.014(4) -0.008(4)
C45 0.037(4) 0.039(4) 0.032(4) -0.020(3) -0.002(3) -0.012(3)
C46 0.027(3) 0.034(4) 0.032(4) -0.016(3) -0.003(3) -0.006(3)
C47 0.032(4) 0.031(4) 0.029(4) -0.015(3) 0.000(3) -0.010(3)
C48 0.069(5) 0.046(5) 0.033(4) -0.013(4) 0.000(4) -0.025(4)
C49 0.042(4) 0.057(5) 0.063(5) -0.039(4) 0.006(4) -0.020(4)
C50 0.029(3) 0.031(4) 0.026(4) -0.012(3) -0.002(3) -0.008(3)
C51 0.033(4) 0.029(4) 0.031(4) -0.015(3) 0.003(3) -0.016(3)
C52 0.047(5) 0.098(9) 0.173(10) -0.055(8) -0.039(7) -0.015(6)
C53 0.051(5) 0.057(6) 0.084(6) -0.025(5) 0.022(5) -0.018(4)
C54 0.28(2) 0.158(14) 0.162(14) -0.057(12) 0.111(14) -0.173(15)
C55 0.27(2) 0.116(12) 0.085(9) -0.006(8) -0.037(10) -0.070(13)
C56 0.075(8) 0.091(9) 0.147(12) 0.019(8) -0.026(8) -0.037(7)
C57 0.053(10) 0.20(2) 0.17(2) 0.042(19) 0.003(13) 0.061(12)
C58 0.056(7) 0.150(13) 0.094(9) -0.032(9) 0.013(7) -0.024(8)
C59 0.110(11) 0.143(15) 0.39(3) -0.173(18) -0.065(15) -0.027(10)
N1 0.057(9) 0.149(14) 0.26(2) -0.069(15) -0.053(11) 0.034(8)
N2 0.157(10) 0.083(7) 0.104(7) -0.018(6) 0.034(6) -0.077(7)
O1 0.064(4) 0.065(4) 0.043(3) -0.032(3) -0.027(3) 0.000(3)
O2 0.059(3) 0.056(4) 0.049(3) -0.008(3) -0.041(3) -0.016(3)
O3 0.051(3) 0.045(3) 0.029(3) -0.012(2) -0.022(2) 0.005(3)
O4 0.043(3) 0.029(3) 0.028(2) -0.015(2) -0.019(2) -0.004(2)
O5 0.063(4) 0.041(3) 0.035(3) -0.002(2) -0.003(3) -0.007(3)
O6 0.054(3) 0.031(3) 0.036(3) 0.001(2) -0.019(2) -0.009(3)
O7 0.029(2) 0.030(3) 0.031(3) -0.004(2) -0.008(2) -0.005(2)
O8 0.041(3) 0.048(3) 0.029(3) -0.001(2) -0.004(2) -0.007(2)
O9 0.068(3) 0.056(3) 0.024(3) -0.020(2) 0.001(2) -0.039(3)
O10 0.050(3) 0.035(3) 0.034(3) -0.017(2) 0.002(2) -0.023(2)
O11 0.086(4) 0.047(4) 0.044(3) -0.022(3) -0.002(3) -0.028(3)
O12 0.086(4) 0.042(3) 0.032(3) -0.017(2) 0.000(3) -0.026(3)
O13 0.033(3) 0.041(3) 0.060(3) -0.020(3) -0.005(2) -0.009(2)
O14 0.053(3) 0.050(3) 0.046(3) -0.010(3) -0.002(3) -0.031(3)
O15 0.064(5) 0.085(6) 0.179(9) -0.045(6) -0.012(5) -0.042(5)
O16 0.249(17) 0.276(19) 0.265(18) -0.022(10) -0.056(10) -0.109(11)
O17 0.25(3) 0.105(18) 0.30(3) 0.07(2) -0.16(3) 0.017(19)
O18 0.106(10) 0.214(19) 1.02(6) -0.03(3) -0.08(2) -0.043(11)
O19 0.143(6) 0.242(9) 0.213(9) -0.043(7) -0.009(6) -0.109(7)
O20 0.204(11) 0.294(16) 0.192(11) -0.201(12) -0.145(9) 0.166(12)
O21 0.31(4) 0.37(5) 0.73(5) -0.12(6) -0.01(4) -0.01(3)
O22 0.23(2) 0.84(6) 0.34(3) 0.29(4) 0.13(2) 0.13(3)
O23 0.123(17) 0.31(4) 0.26(3) -0.02(3) -0.083(18) -0.10(2)

loop_
_atom_type_symbol
_atom_type_description
_atom_type_scat_dispersion_real
_atom_type_scat_dispersion_imag
_atom_type_scat_source
C C 0.0033 0.0016 'International Tables Vol C Tables 4.2.6.8 and 6.1.1.4'
O O 0.0106 0.0060 'International Tables Vol C Tables 4.2.6.8 and 6.1.1.4'
N N 0.0061 0.0033 'International Tables Vol C Tables 4.2.6.8 and 6.1.1.4'
H H 0.0000 0.0000 'International Tables Vol C Tables 4.2.6.8 and 6.1.1.4'
Gd Gd -0.1653 3.9035 'International Tables Vol C Tables 4.2.6.8 and 6.1.1.4'

loop_
_geom_angle_atom_site_label_1
_geom_angle_atom_site_label_2
_geom_angle_atom_site_label_3
_geom_angle
_geom_angle_site_symmetry_1
_geom_angle_site_symmetry_3
O14 Gd1 O4 78.10(17) . .
O14 Gd1 O3 78.32(19) . 2_666
O4 Gd1 O3 83.35(17) . 2_666
O14 Gd1 O7 121.78(17) . .
O4 Gd1 O7 77.05(16) . .
O3 Gd1 O7 147.31(15) 2_666 .
O14 Gd1 O10 80.05(17) . .
O4 Gd1 O10 154.43(16) . .
O3 Gd1 O10 79.36(16) 2_666 .
O7 Gd1 O10 126.45(16) . .
O14 Gd1 O13 145.42(18) . .
O4 Gd1 O13 77.41(17) . .
O3 Gd1 O13 74.93(17) 2_666 .
O7 Gd1 O13 75.42(16) . .
O10 Gd1 O13 115.44(17) . .
O14 Gd1 O9 129.76(16) . .
O4 Gd1 O9 151.33(15) . .
O3 Gd1 O9 106.69(19) 2_666 .
O7 Gd1 O9 80.93(16) . .
O10 Gd1 O9 53.40(15) . .
O13 Gd1 O9 79.45(17) . .
O14 Gd1 O8 78.63(18) . .
O4 Gd1 O8 96.96(17) . .
O3 Gd1 O8 156.35(17) 2_666 .
O7 Gd1 O8 53.65(14) . .
O10 Gd1 O8 91.56(17) . .
O13 Gd1 O8 128.36(16) . .
O9 Gd1 O8 84.32(19) . .
O14 Gd1 C27 100.42(19) . .
O4 Gd1 C27 85.86(17) . .
O3 Gd1 C27 169.17(18) 2_666 .
O7 Gd1 C27 26.55(15) . .
O10 Gd1 C27 111.14(18) . .
O13 Gd1 C27 101.76(18) . .
O9 Gd1 C27 82.50(19) . .
O8 Gd1 C27 27.12(16) . .
O14 Gd1 C35 104.66(19) . .
O4 Gd1 C35 176.02(16) . .
O3 Gd1 C35 94.35(19) 2_666 .
O7 Gd1 C35 103.53(18) . .
O10 Gd1 C35 26.69(17) . .
O13 Gd1 C35 98.87(18) . .
O9 Gd1 C35 26.77(17) . .
O8 Gd1 C35 86.45(18) . .
C27 Gd1 C35 96.37(19) . .
O2 Gd2 O6 74.39(19) 2_756 2_746
O2 Gd2 O5 76.66(19) 2_756 1_554
O6 Gd2 O5 127.41(17) 2_746 1_554
O2 Gd2 O20 152.7(4) 2_756 .
O6 Gd2 O20 131.8(5) 2_746 .
O5 Gd2 O20 88.8(5) 1_554 .
O2 Gd2 O1 123.55(18) 2_756 1_544
O6 Gd2 O1 82.96(19) 2_746 1_544
O5 Gd2 O1 77.9(2) 1_554 1_544
O20 Gd2 O1 74.2(2) . 1_544
O2 Gd2 O12 81.3(2) 2_756 .
O6 Gd2 O12 133.06(17) 2_746 .
O5 Gd2 O12 83.09(18) 1_554 .
O20 Gd2 O12 74.0(3) . .
O1 Gd2 O12 143.06(19) 1_544 .
O2 Gd2 O11 87.80(19) 2_756 .
O6 Gd2 O11 85.72(17) 2_746 .
O5 Gd2 O11 135.7(2) 1_554 .
O20 Gd2 O11 86.8(3) . .
O1 Gd2 O11 141.7(2) 1_544 .
O12 Gd2 O11 53.41(18) . .
O2 Gd2 O19 146.4(4) 2_756 .
O6 Gd2 O19 78.2(4) 2_746 .
O5 Gd2 O19 136.5(4) 1_554 .
O20 Gd2 O19 54.4(5) . .
O1 Gd2 O19 70.8(3) 1_544 .
O12 Gd2 O19 104.5(3) . .
O11 Gd2 O19 71.1(3) . .
O2 Gd2 C44 83.7(2) 2_756 .
O6 Gd2 C44 109.5(2) 2_746 .
O5 Gd2 C44 109.7(2) 1_554 .
O20 Gd2 C44 79.6(3) . .
O1 Gd2 C44 152.6(2) 1_544 .
O12 Gd2 C44 27.0(2) . .
O11 Gd2 C44 26.4(2) . .
O19 Gd2 C44 87.6(3) . .
O2 C1 O1 123.3(7) . .
O2 C1 C2 119.9(7) . .
O1 C1 C2 116.8(7) . .
C3 C2 C17 119.9(7) . .
C3 C2 C1 120.0(7) . .
C17 C2 C1 120.2(6) . .
C2 C3 C4 120.9(6) . .
C2 C3 H3 119.5 . .
C4 C3 H3 119.5 . .
C5 C4 C3 119.5(6) . .
C5 C4 H4 120.3 . .
C3 C4 H4 120.3 . .
C4 C5 C16 119.5(6) . .
C4 C5 C6 131.8(6) . .
C16 C5 C6 108.6(6) . .
C7 C6 C12 120.4(6) . .
C7 C6 C5 131.2(6) . .
C12 C6 C5 108.4(5) . .
C6 C7 C8 118.7(6) . .
C6 C7 H7 120.7 . .
C8 C7 H7 120.7 . .
C9 C8 C7 121.4(6) . .
C9 C8 H8 119.3 . .
C7 C8 H8 119.3 . .
C8 C9 C11 119.7(6) . .
C8 C9 C10 121.0(6) . .
C11 C9 C10 119.3(6) . .
O4 C10 O3 123.0(6) . .
O4 C10 C9 118.3(6) . .
O3 C10 C9 118.7(6) . .
C12 C11 C9 119.6(6) . .
C12 C11 H11 120.2 . .
C9 C11 H11 120.2 . .
C11 C12 C6 120.2(6) . .
C11 C12 C13 128.7(6) . .
C6 C12 C13 111.0(6) . .
C12 C13 C14 111.1(7) . .
C12 C13 C16 101.7(5) . .
C14 C13 C16 112.2(6) . .
C12 C13 C15 111.3(6) . .
C14 C13 C15 109.7(7) . .
C16 C13 C15 110.6(7) . .
C13 C14 H14A 109.0 . .
C13 C14 H14B 109.5 . .
H14A C14 H14B 109.5 . .
C13 C14 H14C 109.9 . .
H14A C14 H14C 109.5 . .
H14B C14 H14C 109.5 . .
C13 C15 H15A 109.5 . .
C13 C15 H15B 109.5 . .
H15A C15 H15B 109.5 . .
C13 C15 H15C 109.4 . .
H15A C15 H15C 109.5 . .
H15B C15 H15C 109.5 . .
C17 C16 C5 120.1(6) . .
C17 C16 C13 129.5(6) . .
C5 C16 C13 110.3(6) . .
C16 C17 C2 120.1(6) . .
C16 C17 H17 119.9 . .
C2 C17 H17 119.9 . .
O6 C18 O5 125.3(7) . .
O6 C18 C19 117.6(7) . .
O5 C18 C19 117.2(6) . .
C34 C19 C20 120.0(7) . .
C34 C19 C18 120.1(6) . .
C20 C19 C18 119.9(6) . .
C19 C20 C21 120.7(6) . .
C19 C20 H20 119.6 . .
C21 C20 H20 119.6 . .
C22 C21 C20 119.3(6) . .
C22 C21 H21 120.4 . .
C20 C21 H21 120.4 . .
C21 C22 C33 120.3(6) . .
C21 C22 C23 131.6(6) . .
C33 C22 C23 108.1(6) . .
C24 C23 C29 120.3(6) . .
C24 C23 C22 130.5(6) . .
C29 C23 C22 109.2(5) . .
C25 C24 C23 118.8(6) . .
C25 C24 H24 120.6 . .
C23 C24 H24 120.6 . .
C24 C25 C26 121.4(6) . .
C24 C25 H25 119.3 . .
C26 C25 H25 119.3 . .
C28 C26 C25 119.1(6) . .
C28 C26 C27 119.1(6) . .
C25 C26 C27 121.8(6) . .
O7 C27 O8 119.9(6) . .
O7 C27 C26 119.1(6) . .
O8 C27 C26 121.0(6) . .
O7 C27 Gd1 59.0(3) . .
O8 C27 Gd1 61.0(3) . .
C26 C27 Gd1 176.8(5) . .
C29 C28 C26 119.2(6) . .
C29 C28 H28 120.4 . .
C26 C28 H28 120.4 . .
C28 C29 C23 121.2(6) . .
C28 C29 C30 127.9(6) . .
C23 C29 C30 110.8(5) . .
C31 C30 C32 111.0(6) . .
C31 C30 C33 111.8(6) . .
C32 C30 C33 112.6(7) . .
C31 C30 C29 110.2(6) . .
C32 C30 C29 110.8(6) . .
C33 C30 C29 99.9(5) . .
C30 C31 H31A 109.7 . .
C30 C31 H31B 109.4 . .
H31A C31 H31B 109.5 . .
C30 C31 H31C 109.3 . .
H31A C31 H31C 109.5 . .
H31B C31 H31C 109.5 . .
C30 C32 H32A 109.4 . .
C30 C32 H32B 109.7 . .
H32A C32 H32B 109.5 . .
C30 C32 H32C 109.4 . .
H32A C32 H32C 109.5 . .
H32B C32 H32C 109.5 . .
C34 C33 C22 120.3(6) . .
C34 C33 C30 127.8(6) . .
C22 C33 C30 111.9(6) . .
C19 C34 C33 119.5(6) . .
C19 C34 H34 120.2 . .
C33 C34 H34 120.2 . .
O10 C35 O9 120.0(6) . .
O10 C35 C36 119.8(6) . .
O9 C35 C36 120.2(6) . .
O10 C35 Gd1 60.1(3) . .
O9 C35 Gd1 60.1(4) . .
C36 C35 Gd1 175.9(5) . .
C51 C36 C37 119.3(6) . .
C51 C36 C35 120.2(6) . .
C37 C36 C35 120.5(6) . .
C38 C37 C36 121.9(6) . .
C38 C37 H37 119.1 . .
C36 C37 H37 119.1 . .
C37 C38 C39 118.1(6) . .
C37 C38 H38 120.9 . .
C39 C38 H38 120.9 . .
C38 C39 C50 119.8(6) . .
C38 C39 C40 131.4(6) . .
C50 C39 C40 108.8(6) . .
C41 C40 C46 120.7(6) . .
C41 C40 C39 131.4(6) . .
C46 C40 C39 107.8(6) . .
C40 C41 C42 118.4(7) . .
C40 C41 H41 120.8 . .
C42 C41 H41 120.8 . .
C43 C42 C41 121.6(7) . .
C43 C42 H42 119.2 . .
C41 C42 H42 119.2 . .
C45 C43 C42 119.0(6) . .
C45 C43 C44 119.5(6) . .
C42 C43 C44 121.5(7) . .
O11 C44 O12 121.7(7) . .
O11 C44 C43 120.8(7) . .
O12 C44 C43 117.5(7) . .
O11 C44 Gd2 62.5(4) . .
O12 C44 Gd2 59.2(4) . .
C43 C44 Gd2 176.1(6) . .
C43 C45 C46 120.7(7) . .
C43 C45 H45 119.6 . .
C46 C45 H45 119.6 . .
C40 C46 C45 119.5(7) . .
C40 C46 C47 111.9(6) . .
C45 C46 C47 128.6(6) . .
C46 C47 C50 101.2(5) . .
C46 C47 C48 112.4(6) . .
C50 C47 C48 111.6(5) . .
C46 C47 C49 111.3(5) . .
C50 C47 C49 109.5(6) . .
C48 C47 C49 110.6(6) . .
C47 C48 H48A 109.4 . .
C47 C48 H48B 109.5 . .
H48A C48 H48B 109.5 . .
C47 C48 H48C 109.5 . .
H48A C48 H48C 109.5 . .
H48B C48 H48C 109.5 . .
C47 C49 H49A 110.2 . .
C47 C49 H49B 109.1 . .
H49A C49 H49B 109.5 . .
C47 C49 H49C 109.1 . .
H49A C49 H49C 109.5 . .
H49B C49 H49C 109.5 . .
C51 C50 C39 120.9(6) . .
C51 C50 C47 128.9(6) . .
C39 C50 C47 110.2(6) . .
C50 C51 C36 120.0(6) . .
C50 C51 H51 120.0 . .
C36 C51 H51 120.0 . .
C53 C52 H52A 109.2 . .
C53 C52 H52B 109.1 . .
H52A C52 H52B 109.5 . .
C53 C52 H52C 110.1 . .
H52A C52 H52C 109.5 . .
H52B C52 H52C 109.5 . .
N2 C53 O14 131.8(13) . .
N2 C53 C52 110.7(11) . .
O14 C53 C52 117.5(10) . .
N2 C54 H54A 110.7 . .
N2 C54 H54B 108.6 . .
H54A C54 H54B 109.5 . .
N2 C54 H54C 109.2 . .
H54A C54 H54C 109.5 . .
H54B C54 H54C 109.5 . .
N2 C55 H55A 108.2 . .
N2 C55 H55B 109.8 . .
H55A C55 H55B 109.5 . .
N2 C55 H55C 110.4 . .
H55A C55 H55C 109.5 . .
H55B C55 H55C 109.5 . .
C57 C56 H56A 109.5 . .
C57 C56 H56B 109.5 . .
H56A C56 H56B 109.5 . .
C57 C56 H56C 109.5 . .
H56A C56 H56C 109.5 . .
H56B C56 H56C 109.5 . .
N1 C57 O15 109.0(17) . .
N1 C57 C56 131(3) . .
O15 C57 C56 120.1(18) . .
N1 C58 H58A 106.7 . .
N1 C58 H58B 109.2 . .
H58A C58 H58B 109.5 . .
N1 C58 H58C 112.5 . .
H58A C58 H58C 109.5 . .
H58B C58 H58C 109.5 . .
N1 C59 H59A 109.5 . .
N1 C59 H59B 109.5 . .
H59A C59 H59B 109.5 . .
N1 C59 H59C 109.5 . .
H59A C59 H59C 109.5 . .
H59B C59 H59C 109.5 . .
C57 N1 C58 134(2) . .
C57 N1 C59 113(2) . .
C58 N1 C59 112.4(15) . .
C53 N2 C54 134.7(15) . .
C53 N2 C55 108.5(11) . .
C54 N2 C55 116.6(13) . .
C1 O1 Gd2 117.2(5) . 1_566
C1 O2 Gd2 175.8(5) . 2_756
C10 O3 Gd1 141.1(4) . 2_666
C10 O4 Gd1 142.8(5) . .
C18 O5 Gd2 136.5(5) . 1_556
C18 O6 Gd2 132.4(5) . 2_746
C27 O7 Gd1 94.5(4) . .
C27 O8 Gd1 91.9(4) . .
C35 O9 Gd1 93.1(4) . .
C35 O10 Gd1 93.2(4) . .
C44 O11 Gd2 91.1(4) . .
C44 O12 Gd2 93.7(4) . .
C53 O14 Gd1 150.9(5) . .

loop_
_geom_bond_atom_site_label_1
_geom_bond_atom_site_label_2
_geom_bond_distance
_geom_bond_site_symmetry_2
Gd1 O14 2.324(5) .
Gd1 O4 2.336(4) .
Gd1 O3 2.350(5) 2_666
Gd1 O7 2.399(4) .
Gd1 O10 2.435(5) .
Gd1 O13 2.436(4) .
Gd1 O9 2.437(5) .
Gd1 O8 2.442(5) .
Gd1 C27 2.791(7) .
Gd1 C35 2.806(7) .
Gd2 O2 2.304(5) 2_756
Gd2 O6 2.320(5) 2_746
Gd2 O5 2.334(5) 1_554
Gd2 O20 2.359(9) .
Gd2 O1 2.381(5) 1_544
Gd2 O12 2.410(5) .
Gd2 O11 2.483(5) .
Gd2 O19 2.570(7) .
Gd2 C44 2.799(7) .
C1 O2 1.244(9) .
C1 O1 1.266(8) .
C1 C2 1.499(10) .
C2 C3 1.367(10) .
C2 C17 1.388(10) .
C3 C4 1.386(10) .
C3 H3 0.9300 .
C4 C5 1.383(9) .
C4 H4 0.9300 .
C5 C16 1.403(9) .
C5 C6 1.468(9) .
C6 C7 1.386(9) .
C6 C12 1.401(9) .
C7 C8 1.387(10) .
C7 H7 0.9300 .
C8 C9 1.375(9) .
C8 H8 0.9300 .
C9 C11 1.404(9) .
C9 C10 1.488(9) .
C10 O4 1.261(7) .
C10 O3 1.271(8) .
C11 C12 1.369(9) .
C11 H11 0.9300 .
C12 C13 1.513(9) .
C13 C14 1.523(11) .
C13 C16 1.527(9) .
C13 C15 1.551(11) .
C14 H14A 0.9600 .
C14 H14B 0.9600 .
C14 H14C 0.9600 .
C15 H15A 0.9600 .
C15 H15B 0.9600 .
C15 H15C 0.9600 .
C16 C17 1.369(9) .
C17 H17 0.9300 .
C18 O6 1.260(8) .
C18 O5 1.260(8) .
C18 C19 1.499(10) .
C19 C34 1.385(9) .
C19 C20 1.390(9) .
C20 C21 1.394(10) .
C20 H20 0.9300 .
C21 C22 1.378(9) .
C21 H21 0.9300 .
C22 C33 1.398(9) .
C22 C23 1.468(9) .
C23 C24 1.375(9) .
C23 C29 1.397(8) .
C24 C25 1.368(9) .
C24 H24 0.9300 .
C25 C26 1.416(9) .
C25 H25 0.9300 .
C26 C28 1.381(9) .
C26 C27 1.476(9) .
C27 O7 1.251(7) .
C27 O8 1.273(7) .
C28 C29 1.371(9) .
C28 H28 0.9300 .
C29 C30 1.548(9) .
C30 C31 1.533(11) .
C30 C32 1.534(11) .
C30 C33 1.536(9) .
C31 H31A 0.9600 .
C31 H31B 0.9600 .
C31 H31C 0.9600 .
C32 H32A 0.9600 .
C32 H32B 0.9600 .
C32 H32C 0.9600 .
C33 C34 1.391(9) .
C34 H34 0.9300 .
C35 O10 1.262(8) .
C35 O9 1.265(8) .
C35 C36 1.502(9) .
C36 C51 1.376(8) .
C36 C37 1.397(9) .
C37 C38 1.381(10) .
C37 H37 0.9300 .
C38 C39 1.389(9) .
C38 H38 0.9300 .
C39 C50 1.408(9) .
C39 C40 1.471(9) .
C40 C41 1.382(10) .
C40 C46 1.388(9) .
C41 C42 1.393(9) .
C41 H41 0.9300 .
C42 C43 1.386(10) .
C42 H42 0.9300 .
C43 C45 1.373(10) .
C43 C44 1.510(10) .
C44 O11 1.245(9) .
C44 O12 1.273(9) .
C45 C46 1.391(9) .
C45 H45 0.9300 .
C46 C47 1.517(10) .
C47 C50 1.524(8) .
C47 C48 1.532(10) .
C47 C49 1.534(9) .
C48 H48A 0.9600 .
C48 H48B 0.9600 .
C48 H48C 0.9600 .
C49 H49A 0.9600 .
C49 H49B 0.9600 .
C49 H49C 0.9600 .
C50 C51 1.363(9) .
C51 H51 0.9300 .
C52 C53 1.568(15) .
C52 H52A 0.9600 .
C52 H52B 0.9600 .
C52 H52C 0.9600 .
C53 N2 1.174(12) .
C53 O14 1.232(11) .
C54 N2 1.446(15) .
C54 H54A 0.9600 .
C54 H54B 0.9600 .
C54 H54C 0.9600 .
C55 N2 1.558(18) .
C55 H55A 0.9600 .
C55 H55B 0.9600 .
C55 H55C 0.9600 .
C56 C57 1.508(10) .
C56 H56A 0.9600 .
C56 H56B 0.9600 .
C56 H56C 0.9600 .
C57 N1 1.138(10) .
C57 O15 1.34(3) .
C58 N1 1.47(2) .
C58 H58A 0.9600 .
C58 H58B 0.9600 .
C58 H58C 0.9600 .
C59 N1 1.67(2) .
C59 H59A 0.9600 .
C59 H59B 0.9600 .
C59 H59C 0.9600 .
O1 Gd2 2.381(5) 1_566
O2 Gd2 2.304(5) 2_756
O3 Gd1 2.350(5) 2_666
O5 Gd2 2.334(5) 1_556
O6 Gd2 2.320(5) 2_746
O16 O16 1.39(6) 2_665
